data_1519123
loop_
_publ_author_name
'Gillard, Robert D.'
'Ullah, S.M. Bashir'
'Malik, K.M. Abdul'
'Hursthouse, Michael B.'
'Lamond, Steven J.'
'Coles, Simon J.'

_publ_section_title
;
 [Pt(C22H18N4)]2(ClO4)
;
_journal_name_full 'Crystal Structure Report Archive'
_journal_page_first 867
_journal_year 1992
_chemical_formula_sum 'C22 H22 Cl2 N4 O8 Pt'
_chemical_formula_weight 736.43
_space_group_IT_number 14
_symmetry_cell_setting monoclinic
_symmetry_space_group_name_Hall '-P 2ybc'
_symmetry_space_group_name_H-M 'P 1 21/c 1'
_atom_sites_solution_hydrogens geom
_atom_sites_solution_primary direct
_atom_sites_solution_secondary difmap
_cell_angle_alpha 90.00
_cell_angle_beta 103.830(10)
_cell_angle_gamma 90.00
_cell_formula_units_Z 8
_cell_length_a 13.876(9)
_cell_length_b 14.172(9)
_cell_length_c 27.722(5)
_cell_measurement_temperature 293(2)
_cell_volume 5294(5)
_computing_cell_refinement REFINE
_computing_data_collection 'MADNES (Pflugrath & Messerschmidt, 1989)'
_computing_data_reduction 'ABSURD (Karaulov, 1992)'
_computing_molecular_graphics 'SNOOPI (K. Davies, Univ. of Oxford, 1983)'
_computing_publication_material SHELXL97
_computing_structure_refinement 'SHELXL97 (Sheldrick, 2008)'
_computing_structure_solution 'SIR92 (Altomare, Cascarano, Giacovazzo & Guaglitardi, 1993)'
_diffrn_ambient_temperature 293(2)
_diffrn_measured_fraction_theta_full 0.538
_diffrn_measured_fraction_theta_max 0.538
_diffrn_measurement_device_type 'Delft instruments FAST area detector'
_diffrn_measurement_method 'Intensity measurements as described by Darr, Drake, Hursthouse & Malik (1993)'
_diffrn_radiation_monochromator graphite
_diffrn_radiation_source 'rotating anode generator'
_diffrn_radiation_type MoK\a
_diffrn_radiation_wavelength 0.71069
_diffrn_reflns_av_R_equivalents 0.0000
_diffrn_reflns_av_sigmaI/netI 0.0008
_diffrn_reflns_limit_h_max 17
_diffrn_reflns_limit_h_min -18
_diffrn_reflns_limit_k_max 18
_diffrn_reflns_limit_k_min 0
_diffrn_reflns_limit_l_max 35
_diffrn_reflns_limit_l_min 0
_diffrn_reflns_number 6542
_diffrn_reflns_theta_full 27.49
_diffrn_reflns_theta_max 27.49
_diffrn_reflns_theta_min 2.35
_exptl_absorpt_coefficient_mu 5.556
_exptl_absorpt_correction_T_max 0.6971
_exptl_absorpt_correction_T_min 0.1677
_exptl_absorpt_correction_type empirical
_exptl_absorpt_process_details
;
DIFABS (N. Walker and D. Stuart, Acta Cryst., 1983, A39, 158-166) adapted 
for FAST geometry by A. Karaulov, Univ. of Cardiff, 1990)
;
_exptl_crystal_colour yellow
_exptl_crystal_density_diffrn 1.848
_exptl_crystal_density_method 'not measured'
_exptl_crystal_description fragment
_exptl_crystal_F_000 2864
_exptl_crystal_size_max 0.50
_exptl_crystal_size_mid 0.15
_exptl_crystal_size_min 0.07
_refine_diff_density_max 2.249
_refine_diff_density_min -1.648
_refine_diff_density_rms 0.193
_refine_ls_extinction_coef 0
_refine_ls_extinction_method none
_refine_ls_goodness_of_fit_ref 1.527
_refine_ls_hydrogen_treatment constr
_refine_ls_matrix_type full
_refine_ls_number_parameters 652
_refine_ls_number_reflns 6542
_refine_ls_number_restraints 0
_refine_ls_restrained_S_all 1.527
_refine_ls_R_factor_all 0.0496
_refine_ls_R_factor_gt 0.0496
_refine_ls_shift/su_max 0.002
_refine_ls_shift/su_mean 0.000
_refine_ls_structure_factor_coef Fsqd
_refine_ls_weighting_details 'calc w=1/[\s^2^(Fo^2^)+(0.1000P)^2^+0.0000P] where P=(Fo^2^+2Fc^2^)/3'
_refine_ls_weighting_scheme calc
_refine_ls_wR_factor_gt 0.1436
_refine_ls_wR_factor_ref 0.1436
_reflns_number_gt 6542
_reflns_number_total 6542
_reflns_threshold_expression >2\s(I)
_cod_data_source_file eCrystal-867.cif
_cod_data_source_block 92car027
_cod_depositor_comments
;
Citation :
Gillard, Robert D. and Ullah, S.M. Bashir and Malik, K.M. Abdul and 
Hursthouse, Michael B. and Lamond, Steven J. and Coles, Simon J. (1992) 
University of Southampton, Crystal Structure Report Archive. 
(doi:10.5258/ecrystals/867)

http://ecrystals.chem.soton.ac.uk/867/

The following automatic conversions were performed:

'_exptl_absorpt_correction_type' value 'Empirical' changed to
'empirical' according to the built-in table from CIF Core dictionary
named 'cif_core.dic' version 2.4.1 from 2010-06-29.

Automatic conversion script
Id: cif_fix_values 3105 2015-03-04 15:46:00Z robertas 
;
_cod_original_sg_symbol_H-M P2(1)/c
_cod_database_code 1519123

loop_
_symmetry_equiv_pos_as_xyz
'x, y, z'
'-x, y+1/2, -z+1/2'
'-x, -y, -z'
'x, -y-1/2, z-1/2'

loop_
_atom_site_label
_atom_site_type_symbol
_atom_site_fract_x
_atom_site_fract_y
_atom_site_fract_z
_atom_site_U_iso_or_equiv
_atom_site_adp_type
_atom_site_occupancy
_atom_site_symmetry_multiplicity
_atom_site_calc_flag
_atom_site_refinement_flags
_atom_site_disorder_assembly
_atom_site_disorder_group
Pt1 Pt 0.36884(3) 0.44126(3) 0.115258(14) 0.04434(14) Uani 1 1 d . . .
N1A N 0.2714(7) 0.4124(7) 0.0511(3) 0.052(2) Uani 1 1 d . . .
N2A N 0.4642(7) 0.4170(6) 0.0725(3) 0.0468(19) Uani 1 1 d . . .
C1A C 0.1712(9) 0.4118(10) 0.0443(5) 0.065(3) Uani 1 1 d . . .
H1A H 0.1430 0.4259 0.0707 0.078 Uiso 1 1 calc R . .
C2A C 0.1100(10) 0.3901(11) -0.0026(5) 0.073(4) Uani 1 1 d . . .
H2A H 0.0415 0.3906 -0.0069 0.087 Uiso 1 1 calc R . .
C3A C 0.1507(10) 0.3672(9) -0.0435(5) 0.068(3) Uani 1 1 d . . .
C4A C 0.2519(9) 0.3719(8) -0.0343(4) 0.058(3) Uani 1 1 d . . .
H4A H 0.2825 0.3614 -0.0603 0.070 Uiso 1 1 calc R . .
C5A C 0.3094(8) 0.3915(7) 0.0119(4) 0.044(2) Uani 1 1 d . . .
C6A C 0.4211(8) 0.3919(7) 0.0246(4) 0.046(2) Uani 1 1 d . . .
C7A C 0.4763(10) 0.3705(7) -0.0094(4) 0.058(3) Uani 1 1 d . . .
H7A H 0.4452 0.3557 -0.0421 0.070 Uiso 1 1 calc R . .
C8A C 0.5810(10) 0.3715(8) 0.0067(5) 0.059(3) Uani 1 1 d . . .
C9A C 0.6223(9) 0.3954(9) 0.0556(5) 0.062(3) Uani 1 1 d . . .
H9A H 0.6909 0.3960 0.0674 0.075 Uiso 1 1 calc R . .
C10A C 0.5649(9) 0.4173(10) 0.0854(4) 0.063(3) Uani 1 1 d . . .
H10A H 0.5957 0.4343 0.1178 0.075 Uiso 1 1 calc R . .
C11A C 0.0826(12) 0.3474(11) -0.0924(5) 0.084(4) Uani 1 1 d . . .
H11A H 0.0699 0.4047 -0.1114 0.125 Uiso 1 1 calc R . .
H11B H 0.0212 0.3227 -0.0876 0.125 Uiso 1 1 calc R . .
H11C H 0.1125 0.3021 -0.1101 0.125 Uiso 1 1 calc R . .
C12A C 0.6425(12) 0.3434(9) -0.0282(5) 0.076(4) Uani 1 1 d . . .
H12A H 0.6555 0.2768 -0.0253 0.114 Uiso 1 1 calc R . .
H12B H 0.7042 0.3773 -0.0202 0.114 Uiso 1 1 calc R . .
H12C H 0.6075 0.3579 -0.0617 0.114 Uiso 1 1 calc R . .
N3A N 0.4711(8) 0.4682(7) 0.1788(3) 0.056(2) Uani 1 1 d . . .
N4A N 0.2652(7) 0.4637(6) 0.1542(3) 0.046(2) Uani 1 1 d . . .
C13A C 0.5009(11) 0.3975(10) 0.2138(5) 0.071(4) Uani 1 1 d . . .
H13A H 0.4754 0.3371 0.2066 0.086 Uiso 1 1 calc R . .
C14A C 0.5641(12) 0.4127(11) 0.2571(5) 0.080(4) Uani 1 1 d . . .
H14A H 0.5807 0.3650 0.2807 0.096 Uiso 1 1 calc R . .
C15A C 0.6064(11) 0.5055(14) 0.2665(6) 0.087(5) Uani 1 1 d . . .
H15A H 0.6531 0.5178 0.2959 0.104 Uiso 1 1 calc R . .
C16A C 0.5796(14) 0.5720(14) 0.2340(6) 0.095(6) Uani 1 1 d . . .
H16A H 0.6057 0.6323 0.2408 0.115 Uiso 1 1 calc R . .
C17A C 0.5116(11) 0.5538(10) 0.1890(5) 0.074(4) Uani 1 1 d . . .
H17A H 0.4942 0.6019 0.1657 0.089 Uiso 1 1 calc R . .
C18A C 0.2382(9) 0.3990(8) 0.1808(4) 0.054(3) Uani 1 1 d . . .
H18A H 0.2711 0.3414 0.1834 0.065 Uiso 1 1 calc R . .
C19A C 0.1629(10) 0.4091(11) 0.2061(5) 0.070(3) Uani 1 1 d . . .
H19A H 0.1440 0.3600 0.2241 0.084 Uiso 1 1 calc R . .
C20A C 0.1169(10) 0.4999(11) 0.2023(5) 0.071(3) Uani 1 1 d . . .
H20A H 0.0679 0.5123 0.2192 0.085 Uiso 1 1 calc R . .
C21A C 0.1439(10) 0.5662(11) 0.1748(5) 0.070(4) Uani 1 1 d . . .
H21A H 0.1117 0.6242 0.1710 0.084 Uiso 1 1 calc R . .
C22A C 0.2204(9) 0.5497(8) 0.1515(5) 0.056(3) Uani 1 1 d . . .
H22A H 0.2414 0.5981 0.1338 0.067 Uiso 1 1 calc R . .
Pt2 Pt 0.82535(3) 0.03142(3) 0.114142(14) 0.04281(13) Uani 1 1 d . . .
N1B N 0.7094(7) 0.0651(6) 0.0574(3) 0.047(2) Uani 1 1 d . . .
N2B N 0.8723(6) -0.0271(6) 0.0570(3) 0.0438(19) Uani 1 1 d . . .
C1B C 0.6274(9) 0.1129(7) 0.0615(4) 0.055(3) Uani 1 1 d . . .
H1B H 0.6230 0.1341 0.0926 0.066 Uiso 1 1 calc R . .
C2B C 0.5506(9) 0.1310(8) 0.0213(5) 0.061(3) Uani 1 1 d . . .
H2B H 0.4943 0.1627 0.0251 0.073 Uiso 1 1 calc R . .
C3B C 0.5585(8) 0.1014(7) -0.0245(4) 0.051(2) Uani 1 1 d . . .
C4B C 0.6424(9) 0.0513(7) -0.0291(4) 0.050(3) Uani 1 1 d . . .
H4B H 0.6481 0.0301 -0.0600 0.060 Uiso 1 1 calc R . .
C5B C 0.7162(9) 0.0337(7) 0.0124(4) 0.049(2) Uani 1 1 d . . .
C6B C 0.8072(8) -0.0200(7) 0.0130(3) 0.045(2) Uani 1 1 d . . .
C7B C 0.8252(9) -0.0607(8) -0.0282(4) 0.054(3) Uani 1 1 d . . .
H7B H 0.7802 -0.0525 -0.0587 0.065 Uiso 1 1 calc R . .
C8B C 0.9100(10) -0.1145(7) -0.0257(4) 0.056(3) Uani 1 1 d . . .
C9B C 0.9759(9) -0.1207(8) 0.0188(5) 0.056(3) Uani 1 1 d . . .
H9B H 1.0348 -0.1540 0.0216 0.068 Uiso 1 1 calc R . .
C10B C 0.9559(8) -0.0774(7) 0.0605(4) 0.050(2) Uani 1 1 d . . .
H10B H 1.0009 -0.0833 0.0911 0.060 Uiso 1 1 calc R . .
C11B C 0.4791(11) 0.1207(10) -0.0719(5) 0.080(4) Uani 1 1 d . . .
H11D H 0.4598 0.1859 -0.0727 0.119 Uiso 1 1 calc R . .
H11E H 0.4223 0.0815 -0.0726 0.119 Uiso 1 1 calc R . .
H11F H 0.5050 0.1070 -0.1003 0.119 Uiso 1 1 calc R . .
C12B C 0.9300(11) -0.1613(10) -0.0706(5) 0.074(4) Uani 1 1 d . . .
H12D H 0.8738 -0.1991 -0.0863 0.112 Uiso 1 1 calc R . .
H12E H 0.9876 -0.2008 -0.0609 0.112 Uiso 1 1 calc R . .
H12F H 0.9413 -0.1141 -0.0935 0.112 Uiso 1 1 calc R . .
N3B N 0.9472(6) -0.0024(7) 0.1681(3) 0.050(2) Uani 1 1 d . . .
N4B N 0.7636(7) 0.0866(6) 0.1676(3) 0.0442(19) Uani 1 1 d . . .
C13B C 0.9587(10) -0.0925(11) 0.1865(5) 0.069(3) Uani 1 1 d . . .
H13B H 0.9139 -0.1398 0.1729 0.082 Uiso 1 1 calc R . .
C14B C 1.0401(11) -0.1116(12) 0.2263(5) 0.078(4) Uani 1 1 d . . .
H14B H 1.0465 -0.1714 0.2405 0.094 Uiso 1 1 calc R . .
C15B C 1.1100(11) -0.0449(14) 0.2449(5) 0.087(5) Uani 1 1 d . . .
H15B H 1.1652 -0.0600 0.2701 0.104 Uiso 1 1 calc R . .
C16B C 1.0977(12) 0.0444(13) 0.2259(6) 0.083(5) Uani 1 1 d . . .
H16B H 1.1448 0.0910 0.2375 0.099 Uiso 1 1 calc R . .
C17B C 1.0129(9) 0.0644(9) 0.1886(4) 0.058(3) Uani 1 1 d . . .
H17B H 1.0015 0.1263 0.1776 0.069 Uiso 1 1 calc R . .
C18B C 0.6992(8) 0.0315(7) 0.1850(4) 0.047(2) Uani 1 1 d . . .
H18B H 0.6893 -0.0311 0.1749 0.056 Uiso 1 1 calc R . .
C19B C 0.6491(9) 0.0686(10) 0.2172(5) 0.063(3) Uani 1 1 d . . .
H19B H 0.6033 0.0312 0.2280 0.076 Uiso 1 1 calc R . .
C20B C 0.6640(9) 0.1587(10) 0.2341(5) 0.069(4) Uani 1 1 d . . .
H20B H 0.6288 0.1838 0.2557 0.082 Uiso 1 1 calc R . .
C21B C 0.7312(10) 0.2094(9) 0.2184(5) 0.069(3) Uani 1 1 d . . .
H21B H 0.7463 0.2700 0.2309 0.082 Uiso 1 1 calc R . .
C22B C 0.7787(9) 0.1743(9) 0.1843(5) 0.062(3) Uani 1 1 d . . .
H22B H 0.8224 0.2128 0.1726 0.074 Uiso 1 1 calc R . .
Cl1 Cl 0.4108(2) 0.17740(19) 0.12343(11) 0.0584(7) Uani 1 1 d . . .
Cl2 Cl 0.2910(3) 0.2460(2) 0.33274(13) 0.0732(9) Uani 1 1 d . . .
Cl3 Cl 0.9128(2) 0.3507(2) 0.11322(13) 0.0663(8) Uani 1 1 d . . .
Cl4 Cl 0.7775(3) 0.3187(3) 0.37267(12) 0.0706(8) Uani 1 1 d . . .
O1 O 0.3596(10) 0.2052(8) 0.1596(5) 0.106(4) Uani 1 1 d . . .
O2 O 0.5042(8) 0.2262(6) 0.1324(4) 0.081(3) Uani 1 1 d . . .
O3 O 0.3586(9) 0.2011(8) 0.0749(4) 0.102(4) Uani 1 1 d . . .
O4 O 0.4307(9) 0.0780(6) 0.1261(4) 0.080(3) Uani 1 1 d . . .
O5 O 0.3426(13) 0.1715(10) 0.3625(5) 0.130(5) Uani 1 1 d . . .
O6 O 0.2563(8) 0.3126(8) 0.3641(5) 0.103(4) Uani 1 1 d . . .
O7 O 0.2073(12) 0.2129(10) 0.2978(5) 0.145(6) Uani 1 1 d . . .
O8 O 0.3570(11) 0.2959(10) 0.3084(6) 0.126(5) Uani 1 1 d . . .
O9 O 0.8597(10) 0.4160(10) 0.1331(5) 0.114(4) Uani 1 1 d . . .
O10 O 0.8511(8) 0.2877(9) 0.0801(5) 0.104(4) Uani 1 1 d . . .
O11 O 0.9712(9) 0.2938(9) 0.1525(5) 0.107(4) Uani 1 1 d . . .
O12 O 0.9805(10) 0.3982(10) 0.0902(5) 0.118(4) Uani 1 1 d . . .
O13A O 0.819(2) 0.2685(19) 0.4142(11) 0.148(9) Uiso 0.60 1 d P . .
O14A O 0.6857(19) 0.2745(17) 0.3549(9) 0.126(8) Uiso 0.60 1 d P . .
O15A O 0.791(2) 0.298(2) 0.3273(12) 0.168(11) Uiso 0.60 1 d P . .
O16A O 0.7853(14) 0.4146(14) 0.3744(7) 0.095(5) Uiso 0.60 1 d P . .

loop_
_atom_site_aniso_label
_atom_site_aniso_U_11
_atom_site_aniso_U_22
_atom_site_aniso_U_33
_atom_site_aniso_U_23
_atom_site_aniso_U_13
_atom_site_aniso_U_12
Pt1 0.0464(2) 0.0506(3) 0.0359(2) 0.00176(15) 0.00942(16) 0.00069(16)
N1A 0.044(5) 0.059(6) 0.052(5) 0.001(4) 0.007(4) -0.003(4)
N2A 0.047(5) 0.054(5) 0.035(4) 0.003(3) 0.002(4) 0.008(4)
C1A 0.047(7) 0.088(9) 0.058(8) 0.014(6) 0.007(6) 0.001(6)
C2A 0.043(7) 0.091(10) 0.071(9) 0.003(7) -0.011(6) -0.001(6)
C3A 0.066(8) 0.070(8) 0.053(7) 0.006(6) -0.014(6) -0.001(6)
C4A 0.068(8) 0.064(7) 0.043(6) -0.002(5) 0.013(5) -0.009(5)
C5A 0.044(6) 0.046(6) 0.044(5) 0.004(4) 0.012(4) 0.003(4)
C6A 0.049(6) 0.045(6) 0.045(5) 0.006(4) 0.012(4) 0.000(4)
C7A 0.089(9) 0.036(6) 0.054(7) -0.002(5) 0.025(6) 0.013(5)
C8A 0.068(8) 0.045(6) 0.070(8) 0.007(5) 0.029(6) 0.004(5)
C9A 0.046(7) 0.078(8) 0.069(8) 0.004(6) 0.026(6) 0.003(5)
C10A 0.052(7) 0.090(9) 0.042(6) 0.006(6) 0.004(5) -0.013(6)
C11A 0.090(11) 0.085(10) 0.059(8) -0.002(7) -0.014(7) -0.013(8)
C12A 0.101(11) 0.061(8) 0.085(10) 0.003(7) 0.060(9) 0.001(7)
N3A 0.052(6) 0.080(7) 0.037(5) -0.008(4) 0.014(4) 0.002(4)
N4A 0.053(5) 0.050(5) 0.036(4) 0.003(3) 0.012(4) 0.012(4)
C13A 0.081(9) 0.074(9) 0.048(7) -0.011(6) -0.007(6) 0.026(7)
C14A 0.090(10) 0.079(9) 0.055(8) -0.017(7) -0.017(7) 0.034(8)
C15A 0.054(8) 0.149(15) 0.061(9) -0.023(10) 0.024(7) -0.017(9)
C16A 0.112(14) 0.126(14) 0.053(9) -0.025(9) 0.028(9) -0.060(11)
C17A 0.076(9) 0.085(10) 0.071(9) -0.018(7) 0.037(8) -0.038(7)
C18A 0.054(7) 0.059(7) 0.052(6) 0.003(5) 0.017(5) 0.005(5)
C19A 0.067(8) 0.086(10) 0.060(8) -0.005(7) 0.019(7) -0.016(7)
C20A 0.057(8) 0.099(10) 0.058(8) -0.004(7) 0.019(6) 0.001(7)
C21A 0.060(8) 0.094(10) 0.051(7) -0.006(6) 0.002(6) 0.032(7)
C22A 0.051(7) 0.058(7) 0.057(7) 0.005(5) 0.009(5) -0.003(5)
Pt2 0.0485(2) 0.0467(2) 0.0330(2) 0.00001(14) 0.00921(16) -0.00036(16)
N1B 0.048(5) 0.052(5) 0.038(4) -0.001(4) 0.009(4) 0.006(4)
N2B 0.044(5) 0.050(5) 0.038(4) 0.002(3) 0.010(4) 0.002(4)
C1B 0.070(8) 0.045(6) 0.048(6) 0.006(4) 0.012(5) 0.014(5)
C2B 0.068(8) 0.043(6) 0.069(8) 0.017(5) 0.011(6) 0.011(5)
C3B 0.052(6) 0.044(6) 0.055(6) 0.002(4) 0.008(5) -0.003(4)
C4B 0.052(6) 0.046(6) 0.046(6) 0.000(4) -0.001(5) 0.000(4)
C5B 0.060(7) 0.047(6) 0.037(5) 0.004(4) 0.008(5) -0.004(5)
C6B 0.054(6) 0.046(6) 0.034(5) 0.003(4) 0.008(4) -0.011(4)
C7B 0.060(7) 0.053(6) 0.049(6) -0.002(5) 0.012(5) -0.003(5)
C8B 0.074(8) 0.038(6) 0.061(7) -0.002(5) 0.027(6) -0.008(5)
C9B 0.055(7) 0.052(6) 0.065(7) -0.001(5) 0.020(6) 0.006(5)
C10B 0.052(6) 0.041(6) 0.055(6) 0.000(4) 0.009(5) 0.008(4)
C11B 0.071(9) 0.080(9) 0.077(10) 0.011(7) -0.004(7) 0.009(7)
C12B 0.084(10) 0.069(8) 0.081(9) -0.021(7) 0.042(8) 0.010(7)
N3B 0.039(5) 0.071(6) 0.035(4) -0.006(4) 0.001(4) 0.004(4)
N4B 0.058(5) 0.042(5) 0.031(4) -0.001(3) 0.008(4) 0.007(4)
C13B 0.062(8) 0.088(9) 0.055(7) 0.018(6) 0.013(6) 0.024(7)
C14B 0.071(9) 0.098(11) 0.064(8) 0.017(7) 0.011(7) 0.036(8)
C15B 0.057(9) 0.144(16) 0.051(8) -0.008(9) -0.004(7) 0.018(9)
C16B 0.060(9) 0.118(14) 0.065(9) -0.020(8) 0.004(7) -0.008(8)
C17B 0.047(6) 0.078(8) 0.045(6) -0.019(5) 0.006(5) -0.007(5)
C18B 0.048(6) 0.048(6) 0.044(5) -0.003(4) 0.012(5) -0.010(4)
C19B 0.044(6) 0.100(10) 0.046(6) -0.002(6) 0.011(5) -0.003(6)
C20B 0.054(7) 0.100(11) 0.055(7) -0.014(7) 0.017(6) 0.015(7)
C21B 0.069(8) 0.066(8) 0.078(9) -0.019(6) 0.032(7) -0.006(6)
C22B 0.058(8) 0.073(8) 0.060(7) -0.002(6) 0.025(6) -0.010(6)
Cl1 0.074(2) 0.0476(15) 0.0497(15) -0.0020(11) 0.0083(13) 0.0055(12)
Cl2 0.081(2) 0.068(2) 0.0604(19) -0.0117(15) -0.0038(16) 0.0042(16)
Cl3 0.0553(17) 0.075(2) 0.0687(19) -0.0030(15) 0.0146(14) 0.0048(14)
Cl4 0.074(2) 0.082(2) 0.0540(17) -0.0089(15) 0.0109(15) 0.0059(16)
O1 0.129(10) 0.094(8) 0.115(10) -0.005(7) 0.070(8) 0.007(7)
O2 0.078(6) 0.053(5) 0.108(8) 0.001(5) 0.015(6) -0.001(4)
O3 0.098(8) 0.105(8) 0.083(7) 0.036(6) -0.020(6) -0.020(6)
O4 0.114(8) 0.045(5) 0.078(7) -0.002(4) 0.015(6) 0.004(5)
O5 0.197(15) 0.111(9) 0.103(10) 0.035(7) 0.078(10) 0.052(9)
O6 0.077(7) 0.108(9) 0.116(9) -0.045(7) 0.009(6) 0.018(6)
O7 0.183(15) 0.111(10) 0.106(11) -0.031(8) -0.037(10) -0.021(9)
O8 0.150(13) 0.116(11) 0.123(11) -0.006(8) 0.056(10) -0.029(9)
O9 0.105(9) 0.114(10) 0.127(11) -0.029(8) 0.035(8) 0.018(8)
O10 0.083(8) 0.112(9) 0.105(9) -0.040(7) 0.000(6) -0.009(6)
O11 0.108(9) 0.096(8) 0.103(9) 0.011(7) -0.005(7) -0.007(6)
O12 0.113(10) 0.126(10) 0.126(11) 0.021(8) 0.052(9) -0.016(8)

loop_
_atom_type_symbol
_atom_type_description
_atom_type_scat_dispersion_real
_atom_type_scat_dispersion_imag
_atom_type_scat_source
C C 0.0033 0.0016 'International Tables Vol C Tables 4.2.6.8 and 6.1.1.4'
H H 0.0000 0.0000 'International Tables Vol C Tables 4.2.6.8 and 6.1.1.4'
N N 0.0061 0.0033 'International Tables Vol C Tables 4.2.6.8 and 6.1.1.4'
O O 0.0106 0.0060 'International Tables Vol C Tables 4.2.6.8 and 6.1.1.4'
Cl Cl 0.1484 0.1585 'International Tables Vol C Tables 4.2.6.8 and 6.1.1.4'
Pt Pt -1.7033 8.3905 'International Tables Vol C Tables 4.2.6.8 and 6.1.1.4'

loop_
_geom_angle_atom_site_label_1
_geom_angle_atom_site_label_2
_geom_angle_atom_site_label_3
_geom_angle
_geom_angle_site_symmetry_1
_geom_angle_site_symmetry_3
N1A Pt1 N3A 177.8(4) . .
N1A Pt1 N4A 95.2(4) . .
N3A Pt1 N4A 86.9(4) . .
N1A Pt1 N2A 80.9(4) . .
N3A Pt1 N2A 97.0(4) . .
N4A Pt1 N2A 176.1(3) . .
C1A N1A C5A 118.0(10) . .
C1A N1A Pt1 125.3(8) . .
C5A N1A Pt1 116.7(7) . .
C10A N2A C6A 116.1(10) . .
C10A N2A Pt1 128.8(8) . .
C6A N2A Pt1 115.0(7) . .
N1A C1A C2A 120.2(13) . .
N1A C1A H1A 119.9 . .
C2A C1A H1A 119.9 . .
C1A C2A C3A 121.4(12) . .
C1A C2A H2A 119.3 . .
C3A C2A H2A 119.3 . .
C4A C3A C2A 115.3(11) . .
C4A C3A C11A 125.5(14) . .
C2A C3A C11A 119.1(13) . .
C3A C4A C5A 121.8(11) . .
C3A C4A H4A 119.1 . .
C5A C4A H4A 119.1 . .
N1A C5A C4A 123.2(10) . .
N1A C5A C6A 112.9(9) . .
C4A C5A C6A 123.9(10) . .
N2A C6A C7A 122.4(10) . .
N2A C6A C5A 114.5(9) . .
C7A C6A C5A 123.1(10) . .
C8A C7A C6A 118.5(11) . .
C8A C7A H7A 120.8 . .
C6A C7A H7A 120.8 . .
C7A C8A C9A 117.8(11) . .
C7A C8A C12A 119.8(13) . .
C9A C8A C12A 122.4(12) . .
C10A C9A C8A 120.3(12) . .
C10A C9A H9A 119.9 . .
C8A C9A H9A 119.9 . .
C9A C10A N2A 125.0(12) . .
C9A C10A H10A 117.5 . .
N2A C10A H10A 117.5 . .
C3A C11A H11A 109.5 . .
C3A C11A H11B 109.5 . .
H11A C11A H11B 109.5 . .
C3A C11A H11C 109.5 . .
H11A C11A H11C 109.5 . .
H11B C11A H11C 109.5 . .
C8A C12A H12A 109.5 . .
C8A C12A H12B 109.5 . .
H12A C12A H12B 109.5 . .
C8A C12A H12C 109.5 . .
H12A C12A H12C 109.5 . .
H12B C12A H12C 109.5 . .
C17A N3A C13A 117.8(12) . .
C17A N3A Pt1 121.9(10) . .
C13A N3A Pt1 120.3(9) . .
C22A N4A C18A 118.4(10) . .
C22A N4A Pt1 119.1(8) . .
C18A N4A Pt1 122.5(7) . .
N3A C13A C14A 122.6(14) . .
N3A C13A H13A 118.7 . .
C14A C13A H13A 118.7 . .
C15A C14A C13A 117.7(15) . .
C15A C14A H14A 121.1 . .
C13A C14A H14A 121.1 . .
C16A C15A C14A 120.3(15) . .
C16A C15A H15A 119.9 . .
C14A C15A H15A 119.9 . .
C15A C16A C17A 120.5(16) . .
C15A C16A H16A 119.8 . .
C17A C16A H16A 119.8 . .
N3A C17A C16A 121.0(15) . .
N3A C17A H17A 119.5 . .
C16A C17A H17A 119.5 . .
N4A C18A C19A 124.8(11) . .
N4A C18A H18A 117.6 . .
C19A C18A H18A 117.6 . .
C20A C19A C18A 115.4(12) . .
C20A C19A H19A 122.3 . .
C18A C19A H19A 122.3 . .
C21A C20A C19A 120.0(13) . .
C21A C20A H20A 120.0 . .
C19A C20A H20A 120.0 . .
C20A C21A C22A 120.2(13) . .
C20A C21A H21A 119.9 . .
C22A C21A H21A 119.9 . .
N4A C22A C21A 121.1(11) . .
N4A C22A H22A 119.5 . .
C21A C22A H22A 119.5 . .
N4B Pt2 N3B 88.6(3) . .
N4B Pt2 N1B 94.7(3) . .
N3B Pt2 N1B 176.4(4) . .
N4B Pt2 N2B 174.1(3) . .
N3B Pt2 N2B 96.5(3) . .
N1B Pt2 N2B 80.4(3) . .
C1B N1B C5B 119.3(10) . .
C1B N1B Pt2 125.6(7) . .
C5B N1B Pt2 115.1(7) . .
C10B N2B C6B 119.3(9) . .
C10B N2B Pt2 126.4(7) . .
C6B N2B Pt2 114.0(7) . .
N1B C1B C2B 122.1(11) . .
N1B C1B H1B 118.9 . .
C2B C1B H1B 118.9 . .
C3B C2B C1B 118.6(11) . .
C3B C2B H2B 120.7 . .
C1B C2B H2B 120.7 . .
C2B C3B C4B 119.6(11) . .
C2B C3B C11B 122.9(11) . .
C4B C3B C11B 117.5(11) . .
C5B C4B C3B 119.4(11) . .
C5B C4B H4B 120.3 . .
C3B C4B H4B 120.3 . .
N1B C5B C4B 120.9(11) . .
N1B C5B C6B 114.1(9) . .
C4B C5B C6B 125.0(10) . .
N2B C6B C7B 121.0(11) . .
N2B C6B C5B 116.3(9) . .
C7B C6B C5B 122.7(10) . .
C8B C7B C6B 121.1(11) . .
C8B C7B H7B 119.5 . .
C6B C7B H7B 119.5 . .
C7B C8B C9B 117.5(11) . .
C7B C8B C12B 121.7(12) . .
C9B C8B C12B 120.8(12) . .
C8B C9B C10B 120.2(11) . .
C8B C9B H9B 119.9 . .
C10B C9B H9B 119.9 . .
N2B C10B C9B 120.9(10) . .
N2B C10B H10B 119.5 . .
C9B C10B H10B 119.5 . .
C3B C11B H11D 109.5 . .
C3B C11B H11E 109.5 . .
H11D C11B H11E 109.5 . .
C3B C11B H11F 109.5 . .
H11D C11B H11F 109.5 . .
H11E C11B H11F 109.5 . .
C8B C12B H12D 109.5 . .
C8B C12B H12E 109.5 . .
H12D C12B H12E 109.5 . .
C8B C12B H12F 109.5 . .
H12D C12B H12F 109.5 . .
H12E C12B H12F 109.5 . .
C17B N3B C13B 119.6(11) . .
C17B N3B Pt2 120.5(9) . .
C13B N3B Pt2 119.8(8) . .
C18B N4B C22B 118.6(9) . .
C18B N4B Pt2 117.6(7) . .
C22B N4B Pt2 123.7(8) . .
N3B C13B C14B 118.1(14) . .
N3B C13B H13B 120.9 . .
C14B C13B H13B 120.9 . .
C15B C14B C13B 121.9(15) . .
C15B C14B H14B 119.0 . .
C13B C14B H14B 119.0 . .
C16B C15B C14B 119.0(14) . .
C16B C15B H15B 120.5 . .
C14B C15B H15B 120.5 . .
C15B C16B C17B 118.6(14) . .
C15B C16B H16B 120.7 . .
C17B C16B H16B 120.7 . .
N3B C17B C16B 122.5(13) . .
N3B C17B H17B 118.8 . .
C16B C17B H17B 118.8 . .
N4B C18B C19B 119.5(11) . .
N4B C18B H18B 120.2 . .
C19B C18B H18B 120.2 . .
C18B C19B C20B 121.9(12) . .
C18B C19B H19B 119.0 . .
C20B C19B H19B 119.0 . .
C21B C20B C19B 117.2(12) . .
C21B C20B H20B 121.4 . .
C19B C20B H20B 121.4 . .
C20B C21B C22B 121.3(13) . .
C20B C21B H21B 119.3 . .
C22B C21B H21B 119.3 . .
N4B C22B C21B 121.3(11) . .
N4B C22B H22B 119.3 . .
C21B C22B H22B 119.3 . .
O1 Cl1 O4 111.1(7) . .
O1 Cl1 O3 112.3(9) . .
O4 Cl1 O3 109.4(7) . .
O1 Cl1 O2 109.2(7) . .
O4 Cl1 O2 108.0(6) . .
O3 Cl1 O2 106.6(7) . .
O7 Cl2 O6 107.1(9) . .
O7 Cl2 O5 111.8(10) . .
O6 Cl2 O5 109.3(8) . .
O7 Cl2 O8 110.7(10) . .
O6 Cl2 O8 107.6(8) . .
O5 Cl2 O8 110.2(9) . .
O12 Cl3 O10 111.7(8) . .
O12 Cl3 O9 109.5(9) . .
O10 Cl3 O9 112.6(8) . .
O12 Cl3 O11 107.0(8) . .
O10 Cl3 O11 106.4(8) . .
O9 Cl3 O11 109.4(8) . .
O15A Cl4 O14A 83.7(17) . .
O15A Cl4 O16A 103.0(16) . .
O14A Cl4 O16A 121.2(13) . .
O15A Cl4 O13A 123.3(19) . .
O14A Cl4 O13A 103.1(16) . .
O16A Cl4 O13A 118.7(15) . .

loop_
_geom_bond_atom_site_label_1
_geom_bond_atom_site_label_2
_geom_bond_distance
_geom_bond_site_symmetry_2
Pt1 N1A 2.002(9) .
Pt1 N3A 2.016(10) .
Pt1 N4A 2.018(9) .
Pt1 N2A 2.006(9) .
N1A C1A 1.357(15) .
N1A C5A 1.351(13) .
N2A C10A 1.358(15) .
N2A C6A 1.368(13) .
C1A C2A 1.407(18) .
C1A H1A 0.9300 .
C2A C3A 1.42(2) .
C2A H2A 0.9300 .
C3A C4A 1.368(18) .
C3A C11A 1.483(17) .
C4A C5A 1.365(15) .
C4A H4A 0.9300 .
C5A C6A 1.506(15) .
C6A C7A 1.382(15) .
C7A C8A 1.415(19) .
C7A H7A 0.9300 .
C8A C9A 1.381(18) .
C8A C12A 1.490(16) .
C9A C10A 1.315(17) .
C9A H9A 0.9300 .
C10A H10A 0.9300 .
C11A H11A 0.9600 .
C11A H11B 0.9600 .
C11A H11C 0.9600 .
C12A H12A 0.9600 .
C12A H12B 0.9600 .
C12A H12C 0.9600 .
N3A C17A 1.339(16) .
N3A C13A 1.387(17) .
N4A C22A 1.363(14) .
N4A C18A 1.288(14) .
C13A C14A 1.324(17) .
C13A H13A 0.9300 .
C14A C15A 1.44(2) .
C14A H14A 0.9300 .
C15A C16A 1.29(2) .
C15A H15A 0.9300 .
C16A C17A 1.40(2) .
C16A H16A 0.9300 .
C17A H17A 0.9300 .
C18A C19A 1.396(17) .
C18A H18A 0.9300 .
C19A C20A 1.43(2) .
C19A H19A 0.9300 .
C20A C21A 1.32(2) .
C20A H20A 0.9300 .
C21A C22A 1.387(18) .
C21A H21A 0.9300 .
C22A H22A 0.9300 .
Pt2 N4B 2.036(8) .
Pt2 N3B 2.029(8) .
Pt2 N1B 2.020(9) .
Pt2 N2B 2.029(8) .
N1B C1B 1.353(14) .
N1B C5B 1.349(14) .
N2B C10B 1.344(13) .
N2B C6B 1.337(13) .
C1B C2B 1.369(16) .
C1B H1B 0.9300 .
C2B C3B 1.367(16) .
C2B H2B 0.9300 .
C3B C4B 1.395(16) .
C3B C11B 1.524(17) .
C4B C5B 1.367(15) .
C4B H4B 0.9300 .
C5B C6B 1.470(16) .
C6B C7B 1.358(15) .
C7B C8B 1.390(17) .
C7B H7B 0.9300 .
C8B C9B 1.351(17) .
C8B C12B 1.493(15) .
C9B C10B 1.394(15) .
C9B H9B 0.9300 .
C10B H10B 0.9300 .
C11B H11D 0.9600 .
C11B H11E 0.9600 .
C11B H11F 0.9600 .
C12B H12D 0.9600 .
C12B H12E 0.9600 .
C12B H12F 0.9600 .
N3B C17B 1.342(15) .
N3B C13B 1.371(17) .
N4B C18B 1.360(14) .
N4B C22B 1.325(15) .
C13B C14B 1.404(18) .
C13B H13B 0.9300 .
C14B C15B 1.36(2) .
C14B H14B 0.9300 .
C15B C16B 1.37(2) .
C15B H15B 0.9300 .
C16B C17B 1.397(19) .
C16B H16B 0.9300 .
C17B H17B 0.9300 .
C18B C19B 1.362(16) .
C18B H18B 0.9300 .
C19B C20B 1.359(18) .
C19B H19B 0.9300 .
C20B C21B 1.330(18) .
C20B H20B 0.9300 .
C21B C22B 1.369(17) .
C21B H21B 0.9300 .
C22B H22B 0.9300 .
Cl1 O1 1.416(11) .
Cl1 O4 1.434(9) .
Cl1 O3 1.408(10) .
Cl1 O2 1.437(10) .
Cl2 O7 1.403(13) .
Cl2 O6 1.443(10) .
Cl2 O5 1.423(13) .
Cl2 O8 1.446(13) .
Cl3 O12 1.424(12) .
Cl3 O10 1.413(11) .
Cl3 O9 1.378(12) .
Cl3 O11 1.438(12) .
Cl4 O15A 1.35(3) .
Cl4 O14A 1.40(3) .
Cl4 O16A 1.36(2) .
Cl4 O13A 1.36(3) .
